data_1520733
loop_
_publ_author_name
'Hauge, Sverre'
'Maroy, Kjartan'

_publ_section_title
;
 Synthesis and Crystal Structures of Phenyltrimethylammonium Salts of
 Hexabromotellurate(IV), [C6H5(CH3)3N]2[TeBr6], and
 catena-poly[(Di-mu-bromobis(tetrabromotellurate(IV)))-mu-bromine],
 [C6H5(CH3)3N]2n[Te2Br10.Br2]n
;
_journal_name_full 'Acta Chemica Scandinavica'
_journal_page_first 445
_journal_page_last 449
_journal_paper_doi 10.3891/acta.chem.scand.52-0445
_journal_volume 52
_journal_year 1998
_chemical_formula_sum 'C18 H28 Br12 N2 Te2'
_chemical_formula_weight 1486.6
_space_group_IT_number 2
_symmetry_cell_setting triclinic
_symmetry_Int_Tables_number 2
_symmetry_space_group_name_Hall '-P 1'
_symmetry_space_group_name_H-M 'P -1'
_cell_angle_alpha 95.39(1)
_cell_angle_beta 101.88(1)
_cell_angle_gamma 90.44(1)
_cell_formula_units_Z 1
_cell_length_a 8.909(1)
_cell_length_b 8.989(1)
_cell_length_c 11.845(1)
_cell_volume 923.81(17)
_diffrn_ambient_temperature 293
_diffrn_radiation_probe x-ray
_diffrn_radiation_type MoK\a
_diffrn_radiation_wavelength 0.71069
_exptl_absorpt_coefficient_mu 14.46
_exptl_crystal_density_diffrn 2.672
_exptl_crystal_F_000 674
_refine_ls_goodness_of_fit_ref 2.18
_refine_ls_number_parameters 155
_refine_ls_number_reflns 2793
_refine_ls_R_factor_gt 0.044
_refine_ls_wR_factor_gt 0.048
_cod_data_source_file Acta-Chem-Scand-1998-52-445-449-2.cif
_cod_data_source_block 2
_cod_depositor_comments
;
The y coordinate of C2 was changed from 0.0777 to  0.9223
(guessed)
;
_cod_original_formula_sum 'C18 H28 N2 Br12 Te2'
_cod_database_code 1520733

loop_
_symmetry_equiv_pos_site_id
_symmetry_equiv_pos_as_xyz
1 x,y,z
2 -x,-y,-z

loop_
_atom_site_label
_atom_site_type_symbol
_atom_site_thermal_displace_type
_atom_site_fract_x
_atom_site_fract_y
_atom_site_fract_z
_atom_site_occupancy
_atom_site_U_iso_or_equiv
_atom_site_calc_flag
_atom_site_refinement_flags
_atom_site_disorder_assembly
_atom_site_disorder_group
Te Te Uiso 0.37811(6) 0.48977(6) 0.13925(5) 1.000 0.0291(1) . . . .
Br1 Br Uiso 0.09992(10) 0.49398(13) 0.15912(10) 1.000 0.0556(3) . . . .
Br2 Br Uiso 0.47912(13) 0.49063(14) 0.35627(9) 1.000 0.0590(4) . . . .
Br3 Br Uiso 0.37628(12) 0.79029(11) 0.15251(9) 1.000 0.0478(3) . . . .
Br4 Br Uiso 0.36545(14) 0.19050(12) 0.11822(10) 1.000 0.0611(4) . . . .
Br5 Br Uiso 0.29735(10) 0.48905(11) -0.11599(8) 1.000 0.0409(3) . . . .
N N Uiso 0.1109(8) 0.9648(8) 0.7772(7) 1.000 0.043(3) . . . .
C1 C Uiso 0.132(2) 0.9223(17) 0.8762(13) 1.000 0.134(8) . . . .
C2 C Uiso 0.2495(15) 1.0514(19) 0.7752(14) 1.000 0.139(5) . . . .
C3 C Uiso -0.0029(19) 1.0791(18) 0.7931(15) 1.000 0.133(6) . . . .
C4 C Uiso 0.0582(10) 0.8651(10) 0.6658(8) 1.000 0.046(3) . . . .
C5 C Uiso -0.0953(12) 0.8259(14) 0.6309(11) 1.000 0.072(4) . . . .
C6 C Uiso -0.1413(14) 0.7336(16) 0.5294(13) 1.000 0.095(5) . . . .
C7 C Uiso -0.0389(16) 0.6808(13) 0.4668(11) 1.000 0.086(5) . . . .
C8 C Uiso 0.1133(15) 0.7182(15) 0.5040(12) 1.000 0.087(5) . . . .
C9 C Uiso 0.1633(13) 0.8104(15) 0.6047(11) 1.000 0.076(4) . . . .
Br6 Br Uiso 0.46292(13) 0.93550(14) 0.40812(10) 1.000 0.0657(4) . . . .

loop_
_geom_angle_atom_site_label_1
_geom_angle_atom_site_label_2
_geom_angle_atom_site_label_3
_geom_angle
_geom_angle_site_symmetry_1
_geom_angle_site_symmetry_2
_geom_angle_site_symmetry_3
_geom_angle_publ_flag
Br1 Te Br2 93.26(4) . . . yes
Br1 Te Br3 87.89(4) . . . yes
Br1 Te Br4 89.94(4) . . . yes
Br1 Te Br5 93.25(4) . . . yes
Br1 Te Br5 175.46(4) . . 2_665 yes
Br2 Te Br3 92.36(4) . . . yes
Br2 Te Br4 89.90(4) . . . yes
Br2 Te Br5 173.50(4) . . . yes
Br2 Te Br5 87.20(4) . . 2_665 yes
Br3 Te Br4 176.95(4) . . . yes
Br3 Te Br5 87.74(3) . . . yes
Br3 Te Br5 87.58(4) . . 2_665 yes
Br4 Te Br5 90.25(4) . . . yes
Br4 Te Br5 94.57(4) . . 2_665 yes
Br5 Te Br5 86.31(3) . . 2_665 yes
Te Br5 Te 93.69(3) . . 2_665 yes
C1 N C2 105.1(11) . . . yes
C1 N C3 97.4(11) . . . yes
C1 N C4 125.0(10) . . . yes
C2 N C3 104.1(10) . . . yes
C2 N C4 111.5(9) . . . yes
C3 N C4 111.3(9) . . . yes
N C4 C5 118.8(9) . . . yes
N C4 C9 119.8(9) . . . yes
C5 C4 C9 121.4(10) . . . no
C4 C5 C6 118.1(11) . . . no
C5 C6 C7 121.2(12) . . . no
C6 C7 C8 119.9(12) . . . no
C7 C8 C9 120.4(12) . . . no
C4 C9 C8 119.0(11) . . . no

loop_
_geom_bond_atom_site_label_1
_geom_bond_atom_site_label_2
_geom_bond_distance
_geom_bond_site_symmetry_1
_geom_bond_site_symmetry_2
_geom_bond_publ_flag
Te Br1 2.5376(11) . . yes
Te Br2 2.5420(12) . . yes
Te Br3 2.6915(12) . . yes
Te Br4 2.6776(12) . . yes
Te Br5 2.9595(11) . . yes
Te Br5 2.9667(11) . 2_665 yes
Br6 Br6 2.3326(17) . 2_676 yes
N C2 1.460(17) . . yes
N C3 1.476(18) . . yes
N C1 1.245(17) . . yes
N C4 1.510(12) . . yes
C4 C9 1.364(15) . . no
C4 C5 1.378(14) . . no
C5 C6 1.381(19) . . no
C6 C7 1.351(19) . . no
C7 C8 1.37(2) . . no
C8 C9 1.378(19) . . no

loop_
_geom_torsion_atom_site_label_1
_geom_torsion_atom_site_label_2
_geom_torsion_atom_site_label_3
_geom_torsion_atom_site_label_4
_geom_torsion
_geom_torsion_site_symmetry_1
_geom_torsion_site_symmetry_2
_geom_torsion_site_symmetry_3
_geom_torsion_site_symmetry_4
_geom_torsion_publ_flag
Br1 Te Br5 Te 175.48(4) . . . 2_665 no
Br3 Te Br5 Te 87.72(4) . . . 2_665 no
Br4 Te Br5 Te -94.56(4) . . . 2_665 no
Br5 Te Br5 Te 0.02(7) 2_665 . . 2_665 no
Br2 Te Br5 Te 179.63(4) . . 2_665 2_665 no
Br3 Te Br5 Te -87.89(4) . . 2_665 2_665 no
Br4 Te Br5 Te 89.96(4) . . 2_665 2_665 no
Br5 Te Br5 Te 0.02(10) . . 2_665 2_665 no
C1 N C4 C5 79.1(15) . . . . no
C1 N C4 C9 -98.0(15) . . . . no
C2 N C4 C5 -152.8(11) . . . . no
C2 N C4 C9 30.1(13) . . . . no
C3 N C4 C5 -37.1(13) . . . . no
C3 N C4 C9 145.9(11) . . . . no
N C4 C5 C6 -179.4(10) . . . . no
C9 C4 C5 C6 -2.4(18) . . . . no
N C4 C9 C8 179.2(10) . . . . no
C5 C4 C9 C8 2.2(18) . . . . no
C4 C5 C6 C7 1(2) . . . . no
C5 C6 C7 C8 0(2) . . . . no
C6 C7 C8 C9 0(2) . . . . no
C7 C8 C9 C4 -1(2) . . . . no
